data_4037877
loop_
_publ_author_name
'Cornelissen, Milo D.'
'Pilon, Simone'
'Steemers, Luuk'
'Wanner, Martin J.'
'Fr\"olke, Steven'
'Zuidinga, Ed'
'Jorgensen, Steen Ingemann'
'van der Vlugt, Jarl Ivar'
'van Maarseveen, Jan H.'

_publ_section_title
;
 A covalent and modular synthesis of homo and hetero [n]rotaxanes.
;
_journal_name_full 'The Journal of organic chemistry'
_journal_paper_doi 10.1021/acs.joc.9b03030
_journal_year 2020
_chemical_formula_sum 'C25 H38 N3 O3'
_chemical_formula_weight 428.58
_space_group_crystal_system triclinic
_space_group_IT_number 2
_space_group_name_Hall '-P 1'
_space_group_name_H-M_alt 'P -1'
_atom_sites_solution_hydrogens geom
_audit_creation_method SHELXL-2014/7
_cell_angle_alpha 105.542(6)
_cell_angle_beta 94.855(6)
_cell_angle_gamma 96.174(6)
_cell_formula_units_Z 2
_cell_length_a 8.7409(19)
_cell_length_b 12.748(3)
_cell_length_c 13.057(3)
_cell_measurement_reflns_used 120
_cell_measurement_temperature 293(2)
_cell_measurement_theta_max 27.4195
_cell_measurement_theta_min 2.7014
_cell_volume 1383.8(5)
_computing_structure_refinement 'SHELXL-2014/7 (Sheldrick, 2014)'
_diffrn_ambient_temperature 293(2)
_diffrn_measured_fraction_theta_full 0.923
_diffrn_measured_fraction_theta_max 0.916
_diffrn_measurement_device_type 'Bruker ApexII Triumph monochromator sealed tube'
_diffrn_measurement_method 'Photon 50 CMOS detector'
_diffrn_radiation_type MoK\a
_diffrn_radiation_wavelength 0.71073
_diffrn_reflns_av_R_equivalents 0.0653
_diffrn_reflns_av_unetI/netI 0.0434
_diffrn_reflns_Laue_measured_fraction_full 0.923
_diffrn_reflns_Laue_measured_fraction_max 0.916
_diffrn_reflns_limit_h_max 10
_diffrn_reflns_limit_h_min -10
_diffrn_reflns_limit_k_max 14
_diffrn_reflns_limit_k_min -15
_diffrn_reflns_limit_l_max 15
_diffrn_reflns_limit_l_min -15
_diffrn_reflns_number 31005
_diffrn_reflns_point_group_measured_fraction_full 0.923
_diffrn_reflns_point_group_measured_fraction_max 0.916
_diffrn_reflns_theta_full 25.242
_diffrn_reflns_theta_max 25.301
_diffrn_reflns_theta_min 2.643
_exptl_absorpt_coefficient_mu 0.068
_exptl_absorpt_correction_type multi-scan
_exptl_absorpt_process_details 'SADABS V2014/5 (Bruker AXS Inc.)'
_exptl_crystal_colour colourless
_exptl_crystal_density_diffrn 1.029
_exptl_crystal_density_method 'not measured'
_exptl_crystal_description plate
_exptl_crystal_F_000 466
_exptl_crystal_size_max 0.755
_exptl_crystal_size_mid 0.620
_exptl_crystal_size_min 0.288
_refine_diff_density_max 1.219
_refine_diff_density_min -1.095
_refine_diff_density_rms 0.103
_refine_ls_extinction_method none
_refine_ls_goodness_of_fit_ref 3.084
_refine_ls_hydrogen_treatment constr
_refine_ls_matrix_type full
_refine_ls_number_parameters 334
_refine_ls_number_reflns 4634
_refine_ls_number_restraints 0
_refine_ls_restrained_S_all 3.084
_refine_ls_R_factor_all 0.1835
_refine_ls_R_factor_gt 0.1547
_refine_ls_shift/su_max 0.012
_refine_ls_shift/su_mean 0.001
_refine_ls_structure_factor_coef Fsqd
_refine_ls_weighting_details 'w=1/[\s^2^(Fo^2^)+(0.1000P)^2^] where P=(Fo^2^+2Fc^2^)/3'
_refine_ls_weighting_scheme calc
_refine_ls_wR_factor_gt 0.3741
_refine_ls_wR_factor_ref 0.4082
_reflns_Friedel_coverage 0.000
_reflns_number_gt 3596
_reflns_number_total 4634
_reflns_threshold_expression 'I > 2\s(I)'
_cod_data_source_file jo9b03030_si_003.cif
_cod_data_source_block JvM_SP_rotzax_thread_N3_0m_a
_cod_database_code 4037877
_shelx_shelxl_version_number 2014/7
_shelx_space_group_comment
;
The symmetry employed for this shelxl refinement is uniquely defined
by the following loop, which should always be used as a source of
symmetry information in preference to the above space-group names.
They are only intended as comments.
;

loop_
_space_group_symop_operation_xyz
'x, y, z'
'-x, -y, -z'

loop_
_atom_site_label
_atom_site_type_symbol
_atom_site_fract_x
_atom_site_fract_y
_atom_site_fract_z
_atom_site_U_iso_or_equiv
_atom_site_adp_type
_atom_site_occupancy
_atom_site_site_symmetry_order
_atom_site_calc_flag
_atom_site_refinement_flags_posn
_atom_site_refinement_flags_adp
O1 O 0.6233(4) 0.7547(3) 0.5603(3) 0.0359(9) Uani 1 1 d . .
O2 O 0.4020(4) 0.7883(3) 0.6303(3) 0.0353(9) Uani 1 1 d . .
O3 O 0.7586(3) 1.1561(3) 0.5337(3) 0.0375(9) Uani 1 1 d . .
N1 N 1.0063(6) 1.0965(4) 0.3479(4) 0.0567(13) Uani 1 1 d . .
N2 N 0.9107(8) 1.0692(5) 0.2734(5) 0.0747(17) Uani 1 1 d . .
N3 N 0.8181(16) 1.0350(8) 0.2015(8) 0.179(6) Uani 1 1 d . .
C1 C 0.6365(5) 0.9823(3) 0.5506(3) 0.0267(11) Uani 1 1 d . .
H1 H 0.7279 0.9706 0.5851 0.032 Uiso 1 1 calc R U
C2 C 0.6335(5) 1.0752(4) 0.5161(3) 0.0278(11) Uani 1 1 d . .
C3 C 0.5042(5) 0.9057(4) 0.5345(3) 0.0285(11) Uani 1 1 d . .
C4 C 0.5176(5) 0.8081(4) 0.5744(3) 0.0285(11) Uani 1 1 d . .
C5 C 0.9084(6) 1.1289(4) 0.5605(4) 0.0399(13) Uani 1 1 d . .
H5A H 0.9166 1.0541 0.5205 0.048 Uiso 1 1 calc R U
H5B H 0.9246 1.1343 0.6363 0.048 Uiso 1 1 calc R U
C6 C 1.0277(6) 1.2075(4) 0.5333(4) 0.0448(14) Uani 1 1 d . .
H6A H 1.0252 1.2807 0.5795 0.054 Uiso 1 1 calc R U
H6B H 1.1295 1.1873 0.5479 0.054 Uiso 1 1 calc R U
C7 C 1.0043(6) 1.2099(4) 0.4192(5) 0.0489(15) Uani 1 1 d . .
H7A H 1.0862 1.2604 0.4057 0.059 Uiso 1 1 calc R U
H7B H 0.9059 1.2349 0.4047 0.059 Uiso 1 1 calc R U
C8 C 0.3943(5) 0.6918(4) 0.6659(4) 0.0283(11) Uani 1 1 d . .
C9 C 0.3386(5) 0.5904(4) 0.5938(4) 0.0342(12) Uani 1 1 d . .
C10 C 0.3241(5) 0.4993(4) 0.6342(4) 0.0321(11) Uani 1 1 d . .
H10 H 0.2897 0.4301 0.5874 0.038 Uiso 1 1 calc R U
C11 C 0.3601(5) 0.5097(4) 0.7439(3) 0.0297(11) Uani 1 1 d . .
C12 C 0.4156(6) 0.6140(4) 0.8101(3) 0.0359(12) Uani 1 1 d . .
H12 H 0.4439 0.6219 0.8823 0.043 Uiso 1 1 calc R U
C13 C 0.4307(6) 0.7060(4) 0.7743(4) 0.0349(12) Uani 1 1 d . .
C14 C 0.3075(6) 0.5803(4) 0.4750(4) 0.0409(13) Uani 1 1 d . .
H14A H 0.2733 0.6482 0.4680 0.049 Uiso 1 1 calc R U
H14B H 0.4054 0.5749 0.4453 0.049 Uiso 1 1 calc R U
C15 C 0.1938(7) 0.4884(5) 0.4077(4) 0.0548(16) Uani 1 1 d . .
H15A H 0.0911 0.4994 0.4278 0.066 Uiso 1 1 calc R U
H15B H 0.2178 0.4203 0.4209 0.066 Uiso 1 1 calc R U
C16 C 0.1930(8) 0.4784(5) 0.2880(5) 0.0522(15) Uani 1 1 d . .
H16A H 0.2951 0.4648 0.2682 0.063 Uiso 1 1 calc R U
H16B H 0.1200 0.4148 0.2481 0.063 Uiso 1 1 calc R U
C17 C 0.1510(7) 0.5783(5) 0.2541(4) 0.0493(14) Uani 1 1 d . .
H17A H 0.0441 0.5865 0.2654 0.059 Uiso 1 1 calc R U
H17B H 0.2156 0.6434 0.2998 0.059 Uiso 1 1 calc R U
C18 C 0.1697(8) 0.5723(7) 0.1399(5) 0.077(2) Uani 1 1 d . .
H18A H 0.2747 0.5593 0.1274 0.092 Uiso 1 1 calc R U
H18B H 0.1000 0.5099 0.0941 0.092 Uiso 1 1 calc R U
C19 C 0.1383(11) 0.6730(11) 0.1083(10) 0.143(5) Uani 1 1 d . .
H19A H 0.0916 0.6456 0.0344 0.171 Uiso 1 1 calc R U
H19B H 0.0558 0.6996 0.1492 0.171 Uiso 1 1 calc R U
C20 C 0.2221(13) 0.7535(8) 0.1110(17) 0.212(10) Uani 1 1 d . .
H20A H 0.3115 0.7284 0.0774 0.254 Uiso 1 1 calc R U
H20B H 0.2588 0.7881 0.1860 0.254 Uiso 1 1 calc R U
C21 C 0.5034(7) 0.8189(4) 0.8485(4) 0.0503(15) Uani 1 1 d . .
H21A H 0.4574 0.8760 0.8255 0.060 Uiso 1 1 calc R U
H21B H 0.4802 0.8239 0.9208 0.060 Uiso 1 1 calc R U
C22 C 0.6796(7) 0.8386(5) 0.8485(5) 0.0581(16) Uani 1 1 d . .
H22A H 0.7247 0.7822 0.8734 0.070 Uiso 1 1 calc R U
H22B H 0.7018 0.8300 0.7754 0.070 Uiso 1 1 calc R U
C23 C 0.7579(8) 0.9492(5) 0.9165(5) 0.0618(17) Uani 1 1 d . .
H23A H 0.8690 0.9477 0.9225 0.074 Uiso 1 1 calc R U
H23B H 0.7269 0.9607 0.9878 0.074 Uiso 1 1 calc R U
C24 C 0.7249(9) 1.0458(5) 0.8769(6) 0.074(2) Uani 1 1 d . .
H24A H 0.6166 1.0545 0.8818 0.089 Uiso 1 1 calc R U
H24B H 0.7403 1.0293 0.8019 0.089 Uiso 1 1 calc R U
C25 C 0.8219(11) 1.1539(6) 0.9357(10) 0.116(4) Uani 1 1 d . .
H25A H 0.9306 1.1471 0.9303 0.140 Uiso 1 1 calc R U
H25B H 0.8069 1.1720 1.0108 0.140 Uiso 1 1 calc R U
C26 C 0.3484(5) 0.4116(4) 0.7838(4) 0.0342(12) Uani 1 1 d . .
C27 C 0.3788(6) 0.3110(4) 0.7230(4) 0.0447(14) Uani 1 1 d . .
H27 H 0.4071 0.3040 0.6547 0.054 Uiso 1 1 calc R U
C28 C 0.3675(8) 0.2199(5) 0.7628(5) 0.0609(17) Uani 1 1 d . .
H28 H 0.3857 0.1523 0.7203 0.073 Uiso 1 1 calc R U
C29 C 0.3295(8) 0.2293(6) 0.8643(6) 0.0664(19) Uani 1 1 d . .
H29 H 0.3229 0.1686 0.8912 0.080 Uiso 1 1 calc R U
C30 C 0.3016(8) 0.3289(6) 0.9256(5) 0.0668(19) Uani 1 1 d . .
H30 H 0.2757 0.3355 0.9945 0.080 Uiso 1 1 calc R U
C31 C 0.3112(7) 0.4196(5) 0.8869(4) 0.0517(15) Uani 1 1 d . .
H31 H 0.2926 0.4868 0.9300 0.062 Uiso 1 1 calc R U

loop_
_atom_site_aniso_label
_atom_site_aniso_U_11
_atom_site_aniso_U_22
_atom_site_aniso_U_33
_atom_site_aniso_U_23
_atom_site_aniso_U_13
_atom_site_aniso_U_12
O1 0.0354(19) 0.0363(19) 0.045(2) 0.0242(15) 0.0096(14) 0.0089(15)
O2 0.0371(19) 0.0364(19) 0.041(2) 0.0213(15) 0.0126(15) 0.0084(14)
O3 0.0277(18) 0.0351(19) 0.054(2) 0.0224(16) 0.0020(14) 0.0011(14)
N1 0.066(3) 0.056(3) 0.055(3) 0.023(2) 0.003(3) 0.019(2)
N2 0.102(5) 0.066(4) 0.060(4) 0.020(3) -0.006(4) 0.034(3)
N3 0.273(14) 0.106(7) 0.117(7) -0.027(5) -0.093(9) 0.083(8)
C1 0.025(2) 0.030(2) 0.024(2) 0.0080(19) -0.0002(18) 0.0027(19)
C2 0.026(2) 0.029(2) 0.032(2) 0.0129(19) 0.0044(18) 0.0066(19)
C3 0.031(3) 0.032(3) 0.029(2) 0.015(2) 0.0115(19) 0.009(2)
C4 0.029(2) 0.031(2) 0.026(2) 0.0071(19) 0.0057(19) 0.005(2)
C5 0.040(3) 0.041(3) 0.045(3) 0.023(2) 0.002(2) 0.009(2)
C6 0.030(3) 0.044(3) 0.060(4) 0.015(3) 0.000(2) 0.004(2)
C7 0.041(3) 0.036(3) 0.082(4) 0.032(3) 0.018(3) 0.010(2)
C8 0.031(2) 0.030(3) 0.033(3) 0.019(2) 0.0105(19) 0.0093(19)
C9 0.039(3) 0.041(3) 0.031(3) 0.019(2) 0.011(2) 0.012(2)
C10 0.038(3) 0.035(3) 0.027(2) 0.017(2) 0.0025(19) 0.001(2)
C11 0.032(3) 0.041(3) 0.020(2) 0.016(2) 0.0058(18) 0.006(2)
C12 0.049(3) 0.046(3) 0.016(2) 0.015(2) 0.006(2) 0.006(2)
C13 0.041(3) 0.038(3) 0.028(3) 0.012(2) 0.010(2) 0.009(2)
C14 0.053(3) 0.042(3) 0.033(3) 0.020(2) 0.004(2) 0.005(2)
C15 0.075(4) 0.046(3) 0.043(3) 0.022(3) 0.004(3) -0.014(3)
C16 0.075(4) 0.040(3) 0.044(3) 0.020(3) 0.002(3) 0.002(3)
C17 0.053(3) 0.053(3) 0.044(3) 0.019(3) 0.002(3) 0.006(3)
C18 0.074(5) 0.129(7) 0.051(4) 0.063(4) 0.007(3) 0.015(4)
C19 0.094(7) 0.242(14) 0.193(11) 0.199(11) 0.057(7) 0.076(8)
C20 0.108(8) 0.071(6) 0.52(3) 0.154(12) 0.132(13) 0.030(6)
C21 0.076(4) 0.041(3) 0.035(3) 0.011(2) 0.013(3) 0.008(3)
C22 0.073(4) 0.051(4) 0.050(3) 0.023(3) -0.007(3) -0.006(3)
C23 0.084(5) 0.059(4) 0.046(3) 0.026(3) 0.003(3) 0.000(3)
C24 0.095(5) 0.053(4) 0.088(5) 0.036(4) 0.033(4) 0.013(4)
C25 0.096(6) 0.039(4) 0.219(12) 0.034(5) 0.068(7) -0.001(4)
C26 0.032(3) 0.046(3) 0.028(3) 0.021(2) -0.0005(19) -0.004(2)
C27 0.063(4) 0.049(3) 0.025(3) 0.021(2) -0.006(2) 0.001(3)
C28 0.095(5) 0.049(4) 0.043(3) 0.026(3) -0.006(3) 0.007(3)
C29 0.077(4) 0.069(5) 0.071(5) 0.053(4) 0.001(3) 0.007(3)
C30 0.071(4) 0.098(6) 0.052(4) 0.054(4) 0.014(3) 0.015(4)
C31 0.061(4) 0.065(4) 0.039(3) 0.028(3) 0.011(3) 0.011(3)

loop_
_atom_type_symbol
_atom_type_description
_atom_type_scat_dispersion_real
_atom_type_scat_dispersion_imag
_atom_type_scat_source
C C 0.0033 0.0016 'International Tables Vol C Tables 4.2.6.8 and 6.1.1.4'
H H 0.0000 0.0000 'International Tables Vol C Tables 4.2.6.8 and 6.1.1.4'
N N 0.0061 0.0033 'International Tables Vol C Tables 4.2.6.8 and 6.1.1.4'
O O 0.0106 0.0060 'International Tables Vol C Tables 4.2.6.8 and 6.1.1.4'

loop_
_geom_angle_atom_site_label_1
_geom_angle_atom_site_label_2
_geom_angle_atom_site_label_3
_geom_angle
_geom_angle_site_symmetry_1
_geom_angle_site_symmetry_3
C4 O2 C8 118.2(3) . .
C2 O3 C5 117.8(3) . .
N2 N1 C7 114.7(5) . .
N3 N2 N1 174.9(7) . .
C2 C1 C3 120.8(4) . .
C2 C1 H1 119.6 . .
C3 C1 H1 119.6 . .
O3 C2 C1 123.4(4) . .
O3 C2 C3 116.5(4) . 2_676
C1 C2 C3 119.9(4) . 2_676
C1 C3 C2 119.2(4) . 2_676
C1 C3 C4 117.3(4) . .
C2 C3 C4 123.5(4) 2_676 .
O1 C4 O2 123.9(4) . .
O1 C4 C3 123.5(4) . .
O2 C4 C3 112.6(4) . .
O3 C5 C6 108.3(4) . .
O3 C5 H5A 110.0 . .
C6 C5 H5A 110.0 . .
O3 C5 H5B 110.0 . .
C6 C5 H5B 110.0 . .
H5A C5 H5B 108.4 . .
C7 C6 C5 113.5(4) . .
C7 C6 H6A 108.9 . .
C5 C6 H6A 108.9 . .
C7 C6 H6B 108.9 . .
C5 C6 H6B 108.9 . .
H6A C6 H6B 107.7 . .
C6 C7 N1 108.9(4) . .
C6 C7 H7A 109.9 . .
N1 C7 H7A 109.9 . .
C6 C7 H7B 109.9 . .
N1 C7 H7B 109.9 . .
H7A C7 H7B 108.3 . .
C13 C8 C9 123.1(4) . .
C13 C8 O2 117.1(4) . .
C9 C8 O2 119.6(4) . .
C8 C9 C10 117.3(4) . .
C8 C9 C14 120.1(4) . .
C10 C9 C14 122.4(4) . .
C9 C10 C11 121.6(4) . .
C9 C10 H10 119.2 . .
C11 C10 H10 119.2 . .
C12 C11 C10 117.2(4) . .
C12 C11 C26 122.3(4) . .
C10 C11 C26 120.4(4) . .
C13 C12 C11 123.3(4) . .
C13 C12 H12 118.4 . .
C11 C12 H12 118.4 . .
C12 C13 C8 117.5(4) . .
C12 C13 C21 121.7(4) . .
C8 C13 C21 120.4(4) . .
C15 C14 C9 118.4(4) . .
C15 C14 H14A 107.7 . .
C9 C14 H14A 107.7 . .
C15 C14 H14B 107.7 . .
C9 C14 H14B 107.7 . .
H14A C14 H14B 107.1 . .
C14 C15 C16 112.4(4) . .
C14 C15 H15A 109.1 . .
C16 C15 H15A 109.1 . .
C14 C15 H15B 109.1 . .
C16 C15 H15B 109.1 . .
H15A C15 H15B 107.9 . .
C17 C16 C15 115.2(5) . .
C17 C16 H16A 108.5 . .
C15 C16 H16A 108.5 . .
C17 C16 H16B 108.5 . .
C15 C16 H16B 108.5 . .
H16A C16 H16B 107.5 . .
C18 C17 C16 114.3(5) . .
C18 C17 H17A 108.7 . .
C16 C17 H17A 108.7 . .
C18 C17 H17B 108.7 . .
C16 C17 H17B 108.7 . .
H17A C17 H17B 107.6 . .
C19 C18 C17 114.4(7) . .
C19 C18 H18A 108.7 . .
C17 C18 H18A 108.7 . .
C19 C18 H18B 108.7 . .
C17 C18 H18B 108.7 . .
H18A C18 H18B 107.6 . .
C20 C19 C18 130.8(10) . .
C20 C19 H19A 104.5 . .
C18 C19 H19A 104.6 . .
C20 C19 H19B 104.6 . .
C18 C19 H19B 104.6 . .
H19A C19 H19B 105.7 . .
C19 C20 C25 125.3(12) . 2_676
C19 C20 H20A 106.0 . .
C25 C20 H20A 106.0 2_676 .
C19 C20 H20B 106.0 . .
C25 C20 H20B 106.0 2_676 .
H20A C20 H20B 106.3 . .
C22 C21 C13 112.3(4) . .
C22 C21 H21A 109.1 . .
C13 C21 H21A 109.1 . .
C22 C21 H21B 109.1 . .
C13 C21 H21B 109.1 . .
H21A C21 H21B 107.9 . .
C23 C22 C21 115.2(6) . .
C23 C22 H22A 108.5 . .
C21 C22 H22A 108.5 . .
C23 C22 H22B 108.5 . .
C21 C22 H22B 108.5 . .
H22A C22 H22B 107.5 . .
C22 C23 C24 115.9(5) . .
C22 C23 H23A 108.3 . .
C24 C23 H23A 108.3 . .
C22 C23 H23B 108.3 . .
C24 C23 H23B 108.3 . .
H23A C23 H23B 107.4 . .
C23 C24 C25 115.6(7) . .
C23 C24 H24A 108.4 . .
C25 C24 H24A 108.4 . .
C23 C24 H24B 108.4 . .
C25 C24 H24B 108.4 . .
H24A C24 H24B 107.4 . .
C24 C25 C20 111.1(10) . 2_676
C24 C25 H25A 109.4 . .
C20 C25 H25A 109.4 2_676 .
C24 C25 H25B 109.4 . .
C20 C25 H25B 109.4 2_676 .
H25A C25 H25B 108.0 . .
C27 C26 C31 118.0(5) . .
C27 C26 C11 122.0(4) . .
C31 C26 C11 120.0(5) . .
C26 C27 C28 120.8(5) . .
C26 C27 H27 119.6 . .
C28 C27 H27 119.6 . .
C29 C28 C27 120.3(6) . .
C29 C28 H28 119.8 . .
C27 C28 H28 119.8 . .
C30 C29 C28 119.3(5) . .
C30 C29 H29 120.4 . .
C28 C29 H29 120.4 . .
C29 C30 C31 121.0(5) . .
C29 C30 H30 119.5 . .
C31 C30 H30 119.5 . .
C30 C31 C26 120.6(6) . .
C30 C31 H31 119.7 . .
C26 C31 H31 119.7 . .

loop_
_geom_bond_atom_site_label_1
_geom_bond_atom_site_label_2
_geom_bond_distance
_geom_bond_site_symmetry_2
O1 C4 1.203(5) .
O2 C4 1.337(6) .
O2 C8 1.423(5) .
O3 C2 1.378(5) .
O3 C5 1.429(6) .
N1 N2 1.177(8) .
N1 C7 1.498(7) .
N2 N3 1.141(11) .
C1 C2 1.378(6) .
C1 C3 1.393(6) .
C1 H1 0.9300 .
C2 C3 1.399(6) 2_676
C3 C2 1.399(6) 2_676
C3 C4 1.484(6) .
C5 C6 1.499(7) .
C5 H5A 0.9700 .
C5 H5B 0.9700 .
C6 C7 1.496(8) .
C6 H6A 0.9700 .
C6 H6B 0.9700 .
C7 H7A 0.9700 .
C7 H7B 0.9700 .
C8 C13 1.383(6) .
C8 C9 1.388(7) .
C9 C10 1.396(6) .
C9 C14 1.520(7) .
C10 C11 1.408(6) .
C10 H10 0.9300 .
C11 C12 1.387(7) .
C11 C26 1.476(6) .
C12 C13 1.372(6) .
C12 H12 0.9300 .
C13 C21 1.538(7) .
C14 C15 1.478(8) .
C14 H14A 0.9700 .
C14 H14B 0.9700 .
C15 C16 1.532(8) .
C15 H15A 0.9700 .
C15 H15B 0.9700 .
C16 C17 1.527(7) .
C16 H16A 0.9700 .
C16 H16B 0.9700 .
C17 C18 1.496(8) .
C17 H17A 0.9700 .
C17 H17B 0.9700 .
C18 C19 1.494(11) .
C18 H18A 0.9700 .
C18 H18B 0.9700 .
C19 C20 1.186(13) .
C19 H19A 0.9700 .
C19 H19B 0.9700 .
C20 C25 1.535(14) 2_676
C20 H20A 0.9700 .
C20 H20B 0.9700 .
C21 C22 1.534(9) .
C21 H21A 0.9700 .
C21 H21B 0.9700 .
C22 C23 1.504(9) .
C22 H22A 0.9700 .
C22 H22B 0.9700 .
C23 C24 1.503(8) .
C23 H23A 0.9700 .
C23 H23B 0.9700 .
C24 C25 1.509(11) .
C24 H24A 0.9700 .
C24 H24B 0.9700 .
C25 C20 1.535(14) 2_676
C25 H25A 0.9700 .
C25 H25B 0.9700 .
C26 C27 1.381(7) .
C26 C31 1.391(7) .
C27 C28 1.391(7) .
C27 H27 0.9300 .
C28 C29 1.371(9) .
C28 H28 0.9300 .
C29 C30 1.366(10) .
C29 H29 0.9300 .
C30 C31 1.378(8) .
C30 H30 0.9300 .
C31 H31 0.9300 .
